data_7020716
loop_
_publ_author_name
'W\"utz, Tobias'
'Fleischhauer, Sebastian'
'Wesemann, Lars'

_publ_section_title
;
 B-N bond formation at stanna-closo-dodecaborate.
;
_journal_issue 3
_journal_name_full 'Dalton transactions (Cambridge, England : 2003)'
_journal_page_first 753
_journal_page_last 758
_journal_paper_doi 10.1039/c2dt31749d
_journal_volume 42
_journal_year 2013
_chemical_formula_sum 'C8 H27 B11 N2 Sn'
_chemical_formula_weight 388.92
_space_group_crystal_system orthorhombic
_space_group_IT_number 61
_space_group_name_Hall '-P 2ac 2ab'
_space_group_name_H-M_alt 'P b c a'
_symmetry_space_group_name_Hall '-P 2ac 2ab'
_symmetry_space_group_name_H-M 'P b c a'
_atom_sites_solution_hydrogens geom
_atom_sites_solution_primary direct
_atom_sites_solution_secondary difmap
_cell_angle_alpha 90
_cell_angle_beta 90
_cell_angle_gamma 90
_cell_formula_units_Z 8
_cell_length_a 11.7586(6)
_cell_length_b 12.7204(6)
_cell_length_c 23.8490(12)
_cell_measurement_reflns_used 124
_cell_measurement_temperature 110.(2)
_cell_measurement_theta_max 20.3316
_cell_measurement_theta_min 3.7847
_cell_volume 3567.2(3)
_computing_cell_refinement 'APEX2 v2011.8-0 (Bruker AXS)'
_computing_data_reduction 'SAINT V7.68A (Bruker AXS, 2009)'
_computing_structure_refinement 'SHELXL-97 (Sheldrick, 2008)'
_computing_structure_solution 'SHELXS-97 (Sheldrick, 2008)'
_diffrn_ambient_temperature 110.(2)
_diffrn_detector_area_resol_mean 8.3333
_diffrn_measured_fraction_theta_full 0.996
_diffrn_measured_fraction_theta_max 0.996
_diffrn_measurement_device_type 'Bruker APEX II'
_diffrn_measurement_method 'omega scans, phi scans'
_diffrn_radiation_monochromator mirror
_diffrn_radiation_type MoK\a
_diffrn_radiation_wavelength 0.71073
_diffrn_reflns_av_R_equivalents 0.0497
_diffrn_reflns_av_sigmaI/netI 0.0179
_diffrn_reflns_limit_h_max 13
_diffrn_reflns_limit_h_min -15
_diffrn_reflns_limit_k_max 15
_diffrn_reflns_limit_k_min -16
_diffrn_reflns_limit_l_max 29
_diffrn_reflns_limit_l_min -30
_diffrn_reflns_number 51530
_diffrn_reflns_theta_full 27.06
_diffrn_reflns_theta_max 27.06
_diffrn_reflns_theta_min 1.71
_diffrn_source_type 'fine-focus sealed tube'
_exptl_absorpt_coefficient_mu 1.420
_exptl_absorpt_correction_T_max 0.7455
_exptl_absorpt_correction_T_min 0.6717
_exptl_absorpt_correction_type multi-scan
_exptl_absorpt_process_details 'SADABS V2008/1 (Bruker AXS)'
_exptl_crystal_colour 'clear pale colourless'
_exptl_crystal_density_diffrn 1.448
_exptl_crystal_density_method 'not measured'
_exptl_crystal_description prism
_exptl_crystal_F_000 1552
_exptl_crystal_size_max 0.295
_exptl_crystal_size_mid 0.246
_exptl_crystal_size_min 0.223
_refine_diff_density_max 2.358
_refine_diff_density_min -1.194
_refine_ls_extinction_method none
_refine_ls_goodness_of_fit_ref 1.142
_refine_ls_hydrogen_treatment constr
_refine_ls_matrix_type full
_refine_ls_number_parameters 203
_refine_ls_number_reflns 3894
_refine_ls_number_restraints 0
_refine_ls_restrained_S_all 1.142
_refine_ls_R_factor_all 0.0476
_refine_ls_R_factor_gt 0.0417
_refine_ls_shift/su_max 0.001
_refine_ls_shift/su_mean 0.000
_refine_ls_structure_factor_coef Fsqd
_refine_ls_weighting_details 'calc w=1/[\s^2^(Fo^2^)+(0.0329P)^2^+16.6586P] where P=(Fo^2^+2Fc^2^)/3'
_refine_ls_weighting_scheme calc
_refine_ls_wR_factor_gt 0.1013
_refine_ls_wR_factor_ref 0.1046
_reflns_number_gt 3511
_reflns_number_total 3894
_reflns_threshold_expression >2sigma(I)
_cod_data_source_file c2dt31749d.txt
_cod_data_source_block I
_cod_database_code 7020716

loop_
_space_group_symop_operation_xyz
'x, y, z'
'x+1/2, -y+1/2, -z'
'-x, y+1/2, -z+1/2'
'-x+1/2, -y, z+1/2'
'-x, -y, -z'
'-x-1/2, y-1/2, z'
'x, -y-1/2, z-1/2'
'x-1/2, y, -z-1/2'

loop_
_atom_site_type_symbol
_atom_site_label
_atom_site_fract_x
_atom_site_fract_y
_atom_site_fract_z
_atom_site_U_iso_or_equiv
_atom_site_adp_type
_atom_site_calc_flag
_atom_site_refinement_flags
_atom_site_occupancy
Sn Sn1 0.27195(2) 0.76427(2) 0.118868(12) 0.02398(11) Uani d . 1
N N2 0.1663(3) 0.8813(3) 0.00542(16) 0.0357(9) Uani d . 1
B B3 0.1802(4) 0.9328(3) 0.12471(19) 0.0235(9) Uani d . 1
H H28 0.2478 0.9942 0.12 0.028 Uiso calc R 1
B B4 0.1276(4) 0.8548(4) 0.0652(2) 0.0260(9) Uani d . 1
C C7 0.1494(5) 0.8352(4) -0.0409(2) 0.0463(12) Uani d . 1
H H26 0.1785 0.8686 -0.0735 0.056 Uiso calc R 1
C C8 0.0906(5) 0.7376(5) -0.0489(2) 0.0518(14) Uani d . 1
H H1 0.0511 0.7182 -0.0142 0.078 Uiso calc R 1
H H24 0.1454 0.6826 -0.0587 0.078 Uiso calc R 1
H H2 0.0351 0.7453 -0.0793 0.078 Uiso calc R 1
C C6 0.2366(5) 0.9814(4) -0.0022(2) 0.0429(12) Uani d . 1
H H22 0.2162 1.0156 -0.0381 0.051 Uiso calc R 1
H H8 0.2198 1.0313 0.0286 0.051 Uiso calc R 1
C C5 0.3600(5) 0.9554(4) -0.0021(3) 0.0482(13) Uani d . 1
H H20 0.3815 0.9276 0.0347 0.072 Uiso calc R 1
H H32 0.4042 1.019 -0.01 0.072 Uiso calc R 1
H H5 0.3755 0.9024 -0.0309 0.072 Uiso calc R 1
N N1 0.1209(3) 0.6312(3) 0.20829(15) 0.0308(8) Uani d . 1
C C3 0.2055(4) 0.6459(4) 0.25635(19) 0.0355(10) Uani d . 1
H H23 0.2382 0.5769 0.2667 0.043 Uiso calc R 1
H H19 0.2685 0.6919 0.2437 0.043 Uiso calc R 1
C C1 -0.0012(4) 0.4988(4) 0.1620(2) 0.0361(10) Uani d . 1
H H27 -0.0762 0.4906 0.1795 0.054 Uiso calc R 1
H H31 0.0249 0.4306 0.1479 0.054 Uiso calc R 1
H H30 -0.0066 0.5487 0.1308 0.054 Uiso calc R 1
B B5 0.0771(4) 0.7263(4) 0.0931(2) 0.0250(9) Uani d . 1
H H5A 0.0762 0.6519 0.068 0.03 Uiso calc R 1
B B9 0.0421(4) 0.9544(4) 0.0962(2) 0.0271(10) Uani d . 1
H H9A 0.0224 1.0284 0.0727 0.033 Uiso calc R 1
B B11 -0.0597(4) 0.8938(4) 0.1407(2) 0.0310(10) Uani d . 1
H H11A -0.1468 0.9278 0.1464 0.037 Uiso calc R 1
B B6 -0.0362(4) 0.7562(4) 0.1395(2) 0.0284(10) Uani d . 1
H H6 -0.1083 0.6994 0.1445 0.034 Uiso calc R 1
B B7 0.0143(4) 0.8321(4) 0.1968(2) 0.0268(10) Uani d . 1
H H7 -0.0241 0.8252 0.2396 0.032 Uiso calc R 1
B B1 0.0987(4) 0.7285(3) 0.1694(2) 0.0248(9) Uani d . 1
C C4 0.1497(4) 0.6939(4) 0.3068(2) 0.0417(11) Uani d . 1
H H29 0.113 0.7601 0.296 0.062 Uiso calc R 1
H H25 0.2071 0.7077 0.3356 0.062 Uiso calc R 1
H H21 0.0924 0.6454 0.3216 0.062 Uiso calc R 1
C C2 0.0808(4) 0.5390(3) 0.2042(2) 0.0332(10) Uani d . 1
H H2A 0.1064 0.4897 0.2313 0.04 Uiso calc R 1
B B2 0.1626(4) 0.8558(3) 0.1890(2) 0.0247(9) Uani d . 1
H H2B 0.2181 0.8664 0.2267 0.03 Uiso calc R 1
B B8 0.0631(4) 0.9547(4) 0.1703(2) 0.0271(10) Uani d . 1
H H8A 0.057 1.0288 0.1956 0.032 Uiso calc R 1
B B10 -0.0191(4) 0.8310(4) 0.0771(2) 0.0292(10) Uani d . 1
H H10 -0.079 0.8236 0.0408 0.035 Uiso calc R 1

loop_
_atom_site_aniso_label
_atom_site_aniso_U_11
_atom_site_aniso_U_22
_atom_site_aniso_U_33
_atom_site_aniso_U_12
_atom_site_aniso_U_13
_atom_site_aniso_U_23
Sn1 0.02077(16) 0.02130(15) 0.02988(17) 0.00286(10) 0.00513(10) 0.00347(11)
N2 0.036(2) 0.036(2) 0.035(2) 0.0107(17) -0.0069(17) -0.0035(17)
B3 0.024(2) 0.020(2) 0.027(2) 0.0015(17) 0.0009(18) 0.0013(17)
B4 0.025(2) 0.020(2) 0.033(3) 0.0025(17) -0.0031(19) 0.0003(18)
C7 0.049(3) 0.050(3) 0.039(3) 0.007(2) -0.007(2) 0.001(2)
C8 0.055(3) 0.055(3) 0.045(3) -0.008(3) -0.007(3) 0.001(3)
C6 0.054(3) 0.036(3) 0.038(3) 0.009(2) 0.011(2) 0.012(2)
C5 0.050(3) 0.039(3) 0.056(3) -0.003(2) 0.010(3) 0.003(2)
N1 0.034(2) 0.0266(18) 0.032(2) 0.0040(15) 0.0113(16) 0.0016(15)
C3 0.042(3) 0.034(2) 0.030(2) -0.0024(19) -0.0062(19) 0.0048(19)
C1 0.034(2) 0.027(2) 0.047(3) 0.0006(18) 0.001(2) -0.005(2)
B5 0.024(2) 0.023(2) 0.028(2) -0.0042(17) -0.0020(18) -0.0018(18)
B9 0.029(2) 0.022(2) 0.030(2) 0.0058(18) -0.0019(19) 0.0019(19)
B11 0.025(2) 0.030(2) 0.038(3) 0.0068(19) 0.003(2) 0.001(2)
B6 0.018(2) 0.026(2) 0.042(3) 0.0007(17) 0.0006(19) -0.001(2)
B7 0.026(2) 0.025(2) 0.030(2) 0.0049(18) 0.0090(19) -0.0004(18)
B1 0.027(2) 0.020(2) 0.028(2) 0.0024(17) 0.0077(18) 0.0010(17)
C4 0.040(3) 0.048(3) 0.037(3) -0.007(2) -0.005(2) 0.004(2)
C2 0.036(2) 0.028(2) 0.035(2) 0.0034(18) 0.0140(19) 0.0027(18)
B2 0.027(2) 0.022(2) 0.025(2) 0.0015(17) 0.0006(18) 0.0008(17)
B8 0.030(2) 0.024(2) 0.027(2) 0.0057(18) 0.0056(19) -0.0009(18)
B10 0.024(2) 0.031(2) 0.032(3) 0.0031(19) -0.0030(19) 0.000(2)

loop_
_atom_type_symbol
_atom_type_description
_atom_type_scat_dispersion_real
_atom_type_scat_dispersion_imag
_atom_type_scat_source
C C 0.0033 0.0016 'International Tables Vol C Tables 4.2.6.8 and 6.1.1.4'
H H 0.0000 0.0000 'International Tables Vol C Tables 4.2.6.8 and 6.1.1.4'
N N 0.0061 0.0033 'International Tables Vol C Tables 4.2.6.8 and 6.1.1.4'
B B 0.0013 0.0007 'International Tables Vol C Tables 4.2.6.8 and 6.1.1.4'
Sn Sn -0.6537 1.4246 'International Tables Vol C Tables 4.2.6.8 and 6.1.1.4'

loop_
_geom_angle_atom_site_label_1
_geom_angle_atom_site_label_2
_geom_angle_atom_site_label_3
_geom_angle
B3 Sn1 B2 44.70(15)
B3 Sn1 B1 76.13(15)
B2 Sn1 B1 45.02(15)
B3 Sn1 B4 44.82(16)
B2 Sn1 B4 76.23(16)
B1 Sn1 B4 76.18(16)
B3 Sn1 B5 76.59(16)
B2 Sn1 B5 76.56(16)
B1 Sn1 B5 44.74(17)
B4 Sn1 B5 45.25(16)
C7 N2 C6 111.5(4)
C7 N2 B4 131.5(4)
C6 N2 B4 117.0(4)
B8 B3 B9 60.2(3)
B8 B3 B2 58.9(3)
B9 B3 B2 107.4(3)
B8 B3 B4 107.2(3)
B9 B3 B4 58.8(3)
B2 B3 B4 108.6(3)
B8 B3 Sn1 121.5(3)
B9 B3 Sn1 121.6(3)
B2 B3 Sn1 67.8(2)
B4 B3 Sn1 68.0(2)
B8 B3 H28 120.2
B9 B3 H28 120.1
B2 B3 H28 122.5
B4 B3 H28 122.5
Sn1 B3 H28 107.3
N2 B4 B10 118.3(4)
N2 B4 B9 113.4(3)
B10 B4 B9 60.4(3)
N2 B4 B3 119.9(3)
B10 B4 B3 107.2(3)
B9 B4 B3 59.0(3)
N2 B4 B5 128.2(4)
B10 B4 B5 58.9(3)
B9 B4 B5 107.3(3)
B3 B4 B5 107.8(3)
N2 B4 Sn1 112.8(3)
B10 B4 Sn1 121.1(3)
B9 B4 Sn1 121.1(3)
B3 B4 Sn1 67.2(2)
B5 B4 Sn1 67.5(2)
N2 C7 C8 126.4(5)
N2 C7 H26 116.8
C8 C7 H26 116.8
C7 C8 H1 109.5
C7 C8 H24 109.5
H1 C8 H24 109.5
C7 C8 H2 109.5
H1 C8 H2 109.5
H24 C8 H2 109.5
C5 C6 N2 110.0(4)
C5 C6 H22 109.7
N2 C6 H22 109.7
C5 C6 H8 109.7
N2 C6 H8 109.7
H22 C6 H8 108.2
C6 C5 H20 109.5
C6 C5 H32 109.5
H20 C5 H32 109.5
C6 C5 H5 109.5
H20 C5 H5 109.5
H32 C5 H5 109.5
C2 N1 C3 114.4(4)
C2 N1 B1 128.5(4)
C3 N1 B1 117.0(3)
C4 C3 N1 111.5(4)
C4 C3 H23 109.3
N1 C3 H23 109.3
C4 C3 H19 109.3
N1 C3 H19 109.3
H23 C3 H19 108.0
C2 C1 H27 109.5
C2 C1 H31 109.5
H27 C1 H31 109.5
C2 C1 H30 109.5
H27 C1 H30 109.5
H31 C1 H30 109.5
B6 B5 B10 59.9(3)
B6 B5 B1 58.8(3)
B10 B5 B1 106.7(3)
B6 B5 B4 105.9(3)
B10 B5 B4 58.1(3)
B1 B5 B4 107.2(3)
B6 B5 Sn1 120.6(3)
B10 B5 Sn1 120.2(3)
B1 B5 Sn1 67.3(2)
B4 B5 Sn1 67.3(2)
B6 B5 H5A 120.6
B10 B5 H5A 120.7
B1 B5 H5A 122.9
B4 B5 H5A 123.6
Sn1 B5 H5A 108.2
B11 B9 B4 108.7(3)
B11 B9 B3 108.7(3)
B4 B9 B3 62.2(3)
B11 B9 B8 60.2(3)
B4 B9 B8 109.6(3)
B3 B9 B8 59.8(3)
B11 B9 B10 59.9(3)
B4 B9 B10 59.7(3)
B3 B9 B10 109.2(3)
B8 B9 B10 108.1(3)
B11 B9 H9A 121.6
B4 B9 H9A 120.5
B3 B9 H9A 120.6
B8 B9 H9A 121.5
B10 B9 H9A 121.8
B6 B11 B9 108.3(3)
B6 B11 B10 60.1(3)
B9 B11 B10 60.3(3)
B6 B11 B7 60.0(3)
B9 B11 B7 108.1(3)
B10 B11 B7 108.2(3)
B6 B11 B8 108.0(3)
B9 B11 B8 60.2(3)
B10 B11 B8 108.4(3)
B7 B11 B8 59.9(3)
B6 B11 H11A 121.7
B9 B11 H11A 121.4
B10 B11 H11A 121.4
B7 B11 H11A 121.8
B8 B11 H11A 121.6
B11 B6 B5 109.8(3)
B11 B6 B1 109.2(3)
B5 B6 B1 62.4(3)
B11 B6 B7 60.2(3)
B5 B6 B7 110.2(3)
B1 B6 B7 60.0(3)
B11 B6 B10 60.1(3)
B5 B6 B10 60.5(3)
B1 B6 B10 110.0(3)
B7 B6 B10 108.4(3)
B11 B6 H6 121.2
B5 B6 H6 119.8
B1 B6 H6 120.3
B7 B6 H6 121.4
B10 B6 H6 121.4
B1 B7 B6 60.0(3)
B1 B7 B8 109.9(3)
B6 B7 B8 108.1(3)
B1 B7 B11 108.9(3)
B6 B7 B11 59.8(3)
B8 B7 B11 60.2(3)
B1 B7 B2 62.6(3)
B6 B7 B2 109.8(3)
B8 B7 B2 59.9(3)
B11 B7 B2 109.0(3)
B1 B7 H7 120.2
B6 B7 H7 121.6
B8 B7 H7 121.5
B11 B7 H7 121.6
B2 B7 H7 120.2
N1 B1 B7 117.5(3)
N1 B1 B6 122.9(4)
B7 B1 B6 60.0(3)
N1 B1 B5 126.6(3)
B7 B1 B5 107.3(3)
B6 B1 B5 58.7(3)
N1 B1 B2 118.4(4)
B7 B1 B2 58.8(3)
B6 B1 B2 106.9(3)
B5 B1 B2 108.7(3)
N1 B1 Sn1 107.7(3)
B7 B1 Sn1 121.1(3)
B6 B1 Sn1 121.1(3)
B5 B1 Sn1 67.9(2)
B2 B1 Sn1 67.5(2)
C3 C4 H29 109.5
C3 C4 H25 109.5
H29 C4 H25 109.5
C3 C4 H21 109.5
H29 C4 H21 109.5
H25 C4 H21 109.5
N1 C2 C1 127.8(4)
N1 C2 H2A 116.1
C1 C2 H2A 116.1
B8 B2 B7 60.0(3)
B8 B2 B3 59.0(3)
B7 B2 B3 106.8(3)
B8 B2 B1 106.9(3)
B7 B2 B1 58.6(3)
B3 B2 B1 107.7(3)
B8 B2 Sn1 121.4(3)
B7 B2 Sn1 120.9(3)
B3 B2 Sn1 67.5(2)
B1 B2 Sn1 67.5(2)
B8 B2 H2B 120.1
B7 B2 H2B 120.5
B3 B2 H2B 122.9
B1 B2 H2B 123.0
Sn1 B2 H2B 107.7
B2 B8 B3 62.1(3)
B2 B8 B7 60.1(3)
B3 B8 B7 109.3(3)
B2 B8 B11 108.9(3)
B3 B8 B11 108.4(3)
B7 B8 B11 59.9(3)
B2 B8 B9 109.7(3)
B3 B8 B9 60.0(3)
B7 B8 B9 107.8(3)
B11 B8 B9 59.7(3)
B2 B8 H8A 120.2
B3 B8 H8A 120.7
B7 B8 H8A 121.8
B11 B8 H8A 121.8
B9 B8 H8A 121.7
B4 B10 B6 109.6(3)
B4 B10 B11 108.7(3)
B6 B10 B11 59.8(3)
B4 B10 B9 59.9(3)
B6 B10 B9 107.6(3)
B11 B10 B9 59.7(3)
B4 B10 B5 63.0(3)
B6 B10 B5 59.7(3)
B11 B10 B5 108.8(3)
B9 B10 B5 110.2(3)
B4 B10 H10 120.2
B6 B10 H10 122.0
B11 B10 H10 121.9
B9 B10 H10 121.7
B5 B10 H10 119.9

loop_
_geom_bond_atom_site_label_1
_geom_bond_atom_site_label_2
_geom_bond_distance
Sn1 B3 2.405(4)
Sn1 B2 2.410(5)
Sn1 B1 2.410(5)
Sn1 B4 2.418(5)
Sn1 B5 2.421(5)
N2 C7 1.266(6)
N2 C6 1.529(6)
N2 B4 1.535(6)
B3 B8 1.777(7)
B3 B9 1.781(7)
B3 B2 1.831(6)
B3 B4 1.839(7)
B3 H28 1.12
B4 B10 1.773(7)
B4 B9 1.778(7)
B4 B5 1.862(6)
C7 C8 1.434(8)
C7 H26 0.95
C8 H1 0.98
C8 H24 0.98
C8 H2 0.98
C6 C5 1.488(7)
C6 H22 0.99
C6 H8 0.99
C5 H20 0.98
C5 H32 0.98
C5 H5 0.98
N1 C2 1.268(6)
N1 C3 1.529(6)
N1 B1 1.568(6)
C3 C4 1.500(7)
C3 H23 0.99
C3 H19 0.99
C1 C2 1.484(7)
C1 H27 0.98
C1 H31 0.98
C1 H30 0.98
B5 B6 1.774(7)
B5 B10 1.788(7)
B5 B1 1.839(7)
B5 H5A 1.12
B9 B11 1.775(7)
B9 B8 1.784(7)
B9 B10 1.786(7)
B9 H9A 1.12
B11 B6 1.772(7)
B11 B10 1.779(7)
B11 B7 1.779(7)
B11 B8 1.784(7)
B11 H11A 1.12
B6 B1 1.775(7)
B6 B7 1.775(7)
B6 B10 1.778(7)
B6 H6 1.12
B7 B1 1.775(6)
B7 B8 1.778(7)
B7 B2 1.779(7)
B7 H7 1.12
B1 B2 1.845(6)
C4 H29 0.98
C4 H25 0.98
C4 H21 0.98
C2 H2A 0.95
B2 B8 1.775(6)
B2 H2B 1.12
B8 H8A 1.12
B10 H10 1.12

loop_
_geom_torsion_atom_site_label_1
_geom_torsion_atom_site_label_2
_geom_torsion_atom_site_label_3
_geom_torsion_atom_site_label_4
_geom_torsion
B2 Sn1 B3 B8 -25.2(3)
B1 Sn1 B3 B8 13.0(3)
B4 Sn1 B3 B8 97.3(4)
B5 Sn1 B3 B8 59.1(3)
B2 Sn1 B3 B9 -97.3(4)
B1 Sn1 B3 B9 -59.1(3)
B4 Sn1 B3 B9 25.1(3)
B5 Sn1 B3 B9 -13.0(3)
B1 Sn1 B3 B2 38.2(2)
B4 Sn1 B3 B2 122.5(3)
B5 Sn1 B3 B2 84.3(2)
B2 Sn1 B3 B4 -122.5(3)
B1 Sn1 B3 B4 -84.2(2)
B5 Sn1 B3 B4 -38.1(2)
C7 N2 B4 B10 -52.0(7)
C6 N2 B4 B10 127.0(4)
C7 N2 B4 B9 -119.7(5)
C6 N2 B4 B9 59.2(5)
C7 N2 B4 B3 173.8(5)
C6 N2 B4 B3 -7.3(5)
C7 N2 B4 B5 19.2(7)
C6 N2 B4 B5 -161.9(4)
C7 N2 B4 Sn1 97.8(5)
C6 N2 B4 Sn1 -83.2(4)
B8 B3 B4 N2 138.2(4)
B9 B3 B4 N2 100.9(4)
B2 B3 B4 N2 -159.6(3)
Sn1 B3 B4 N2 -104.1(4)
B8 B3 B4 B10 -0.5(4)
B9 B3 B4 B10 -37.8(3)
B2 B3 B4 B10 61.7(4)
Sn1 B3 B4 B10 117.2(3)
B8 B3 B4 B9 37.3(3)
B2 B3 B4 B9 99.5(3)
Sn1 B3 B4 B9 155.0(3)
B8 B3 B4 B5 -62.6(4)
B9 B3 B4 B5 -99.8(3)
B2 B3 B4 B5 -0.4(4)
Sn1 B3 B4 B5 55.1(2)
B8 B3 B4 Sn1 -117.7(3)
B9 B3 B4 Sn1 -155.0(3)
B2 B3 B4 Sn1 -55.5(2)
B3 Sn1 B4 N2 114.2(4)
B2 Sn1 B4 N2 151.9(3)
B1 Sn1 B4 N2 -161.7(3)
B5 Sn1 B4 N2 -123.5(4)
B3 Sn1 B4 B10 -97.0(4)
B2 Sn1 B4 B10 -59.3(3)
B1 Sn1 B4 B10 -12.9(3)
B5 Sn1 B4 B10 25.3(3)
B3 Sn1 B4 B9 -25.0(3)
B2 Sn1 B4 B9 12.6(3)
B1 Sn1 B4 B9 59.1(3)
B5 Sn1 B4 B9 97.2(4)
B2 Sn1 B4 B3 37.7(2)
B1 Sn1 B4 B3 84.1(2)
B5 Sn1 B4 B3 122.3(3)
B3 Sn1 B4 B5 -122.3(3)
B2 Sn1 B4 B5 -84.6(2)
B1 Sn1 B4 B5 -38.2(2)
C6 N2 C7 C8 177.5(5)
B4 N2 C7 C8 -3.5(9)
C7 N2 C6 C5 -85.1(5)
B4 N2 C6 C5 95.7(5)
C2 N1 C3 C4 -98.5(5)
B1 N1 C3 C4 84.0(5)
N2 B4 B5 B6 -140.9(4)
B10 B4 B5 B6 -37.7(3)
B9 B4 B5 B6 -0.1(4)
B3 B4 B5 B6 62.1(4)
Sn1 B4 B5 B6 117.1(3)
N2 B4 B5 B10 -103.3(5)
B9 B4 B5 B10 37.6(3)
B3 B4 B5 B10 99.7(4)
Sn1 B4 B5 B10 154.7(3)
N2 B4 B5 B1 157.4(4)
B10 B4 B5 B1 -99.3(3)
B9 B4 B5 B1 -61.7(4)
B3 B4 B5 B1 0.5(4)
Sn1 B4 B5 B1 55.4(2)
N2 B4 B5 Sn1 102.0(4)
B10 B4 B5 Sn1 -154.7(3)
B9 B4 B5 Sn1 -117.2(3)
B3 B4 B5 Sn1 -55.0(2)
B3 Sn1 B5 B6 -57.8(3)
B2 Sn1 B5 B6 -11.7(3)
B1 Sn1 B5 B6 26.0(3)
B4 Sn1 B5 B6 -95.5(4)
B3 Sn1 B5 B10 13.0(3)
B2 Sn1 B5 B10 59.0(3)
B1 Sn1 B5 B10 96.7(4)
B4 Sn1 B5 B10 -24.8(3)
B3 Sn1 B5 B1 -83.7(2)
B2 Sn1 B5 B1 -37.7(2)
B4 Sn1 B5 B1 -121.5(3)
B3 Sn1 B5 B4 37.8(2)
B2 Sn1 B5 B4 83.8(2)
B1 Sn1 B5 B4 121.5(3)
N2 B4 B9 B11 146.3(4)
B10 B4 B9 B11 35.9(3)
B3 B4 B9 B11 -101.8(4)
B5 B4 B9 B11 -1.0(4)
Sn1 B4 B9 B11 -74.7(4)
N2 B4 B9 B3 -111.9(4)
B10 B4 B9 B3 137.7(3)
B5 B4 B9 B3 100.8(3)
Sn1 B4 B9 B3 27.1(3)
N2 B4 B9 B8 -149.6(4)
B10 B4 B9 B8 100.0(4)
B3 B4 B9 B8 -37.7(3)
B5 B4 B9 B8 63.1(4)
Sn1 B4 B9 B8 -10.6(5)
N2 B4 B9 B10 110.4(4)
B3 B4 B9 B10 -137.7(3)
B5 B4 B9 B10 -36.9(3)
Sn1 B4 B9 B10 -110.6(3)
B8 B3 B9 B11 -36.5(3)
B2 B3 B9 B11 0.2(4)
B4 B3 B9 B11 101.8(4)
Sn1 B3 B9 B11 74.3(4)
B8 B3 B9 B4 -138.2(3)
B2 B3 B9 B4 -101.6(3)
Sn1 B3 B9 B4 -27.4(3)
B2 B3 B9 B8 36.6(3)
B4 B3 B9 B8 138.2(3)
Sn1 B3 B9 B8 110.8(3)
B8 B3 B9 B10 -100.2(4)
B2 B3 B9 B10 -63.6(4)
B4 B3 B9 B10 38.0(3)
Sn1 B3 B9 B10 10.6(4)
B4 B9 B11 B6 1.7(5)
B3 B9 B11 B6 -64.4(4)
B8 B9 B11 B6 -100.7(4)
B10 B9 B11 B6 37.5(3)
B4 B9 B11 B10 -35.8(3)
B3 B9 B11 B10 -101.9(3)
B8 B9 B11 B10 -138.2(3)
B4 B9 B11 B7 65.2(4)
B3 B9 B11 B7 -0.9(4)
B8 B9 B11 B7 -37.2(3)
B10 B9 B11 B7 101.0(4)
B4 B9 B11 B8 102.4(4)
B3 B9 B11 B8 36.3(3)
B10 B9 B11 B8 138.2(3)
B9 B11 B6 B5 -1.8(5)
B10 B11 B6 B5 35.8(3)
B7 B11 B6 B5 -102.6(4)
B8 B11 B6 B5 -65.5(4)
B9 B11 B6 B1 64.9(5)
B10 B11 B6 B1 102.5(4)
B7 B11 B6 B1 -35.9(3)
B8 B11 B6 B1 1.2(5)
B9 B11 B6 B7 100.8(4)
B10 B11 B6 B7 138.4(3)
B8 B11 B6 B7 37.1(3)
B9 B11 B6 B10 -37.6(3)
B7 B11 B6 B10 -138.4(3)
B8 B11 B6 B10 -101.3(4)
B10 B5 B6 B11 -35.7(3)
B1 B5 B6 B11 101.9(4)
B4 B5 B6 B11 1.1(4)
Sn1 B5 B6 B11 73.8(4)
B10 B5 B6 B1 -137.6(3)
B4 B5 B6 B1 -100.8(3)
Sn1 B5 B6 B1 -28.2(3)
B10 B5 B6 B7 -100.2(4)
B1 B5 B6 B7 37.4(3)
B4 B5 B6 B7 -63.4(4)
Sn1 B5 B6 B7 9.2(4)
B1 B5 B6 B10 137.6(3)
B4 B5 B6 B10 36.8(3)
Sn1 B5 B6 B10 109.5(3)
B11 B6 B7 B1 -140.3(4)
B5 B6 B7 B1 -38.4(3)
B10 B6 B7 B1 -102.9(4)
B11 B6 B7 B8 -37.3(3)
B5 B6 B7 B8 64.5(4)
B1 B6 B7 B8 103.0(3)
B10 B6 B7 B8 0.1(4)
B5 B6 B7 B11 101.8(4)
B1 B6 B7 B11 140.3(4)
B10 B6 B7 B11 37.3(3)
B11 B6 B7 B2 -101.0(4)
B5 B6 B7 B2 0.9(5)
B1 B6 B7 B2 39.3(3)
B10 B6 B7 B2 -63.6(4)
B6 B11 B7 B1 35.8(3)
B9 B11 B7 B1 -65.3(4)
B10 B11 B7 B1 -1.4(5)
B8 B11 B7 B1 -102.6(4)
B9 B11 B7 B6 -101.1(4)
B10 B11 B7 B6 -37.3(3)
B8 B11 B7 B6 -138.4(3)
B6 B11 B7 B8 138.4(3)
B9 B11 B7 B8 37.3(3)
B10 B11 B7 B8 101.2(4)
B6 B11 B7 B2 102.4(4)
B9 B11 B7 B2 1.3(4)
B10 B11 B7 B2 65.2(4)
B8 B11 B7 B2 -36.0(3)
C2 N1 B1 B7 108.5(5)
C3 N1 B1 B7 -74.4(5)
C2 N1 B1 B6 38.0(6)
C3 N1 B1 B6 -144.9(4)
C2 N1 B1 B5 -35.1(6)
C3 N1 B1 B5 142.0(4)
C2 N1 B1 B2 176.1(4)
C3 N1 B1 B2 -6.8(5)
C2 N1 B1 Sn1 -110.5(4)
C3 N1 B1 Sn1 66.7(4)
B6 B7 B1 N1 -114.0(4)
B8 B7 B1 N1 146.0(4)
B11 B7 B1 N1 -149.7(4)
B2 B7 B1 N1 108.2(4)
B8 B7 B1 B6 -100.0(4)
B11 B7 B1 B6 -35.7(3)
B2 B7 B1 B6 -137.8(3)
B6 B7 B1 B5 36.1(3)
B8 B7 B1 B5 -63.9(4)
B11 B7 B1 B5 0.4(4)
B2 B7 B1 B5 -101.7(3)
B6 B7 B1 B2 137.8(3)
B8 B7 B1 B2 37.8(3)
B11 B7 B1 B2 102.1(4)
B6 B7 B1 Sn1 110.4(3)
B8 B7 B1 Sn1 10.4(5)
B11 B7 B1 Sn1 74.7(4)
B2 B7 B1 Sn1 -27.4(3)
B11 B6 B1 N1 141.1(4)
B5 B6 B1 N1 -116.0(4)
B7 B6 B1 N1 105.2(4)
B10 B6 B1 N1 -154.6(4)
B11 B6 B1 B7 36.0(3)
B5 B6 B1 B7 138.8(3)
B10 B6 B1 B7 100.2(4)
B11 B6 B1 B5 -102.9(4)
B7 B6 B1 B5 -138.8(3)
B10 B6 B1 B5 -38.6(3)
B11 B6 B1 B2 -0.9(4)
B5 B6 B1 B2 101.9(3)
B7 B6 B1 B2 -36.9(3)
B10 B6 B1 B2 63.3(4)
B11 B6 B1 Sn1 -74.4(4)
B5 B6 B1 Sn1 28.5(3)
B7 B6 B1 Sn1 -110.4(3)
B10 B6 B1 Sn1 -10.2(4)
B6 B5 B1 N1 109.9(4)
B10 B5 B1 N1 147.4(4)
B4 B5 B1 N1 -151.6(4)
Sn1 B5 B1 N1 -96.2(4)
B6 B5 B1 B7 -36.7(3)
B10 B5 B1 B7 0.8(4)
B4 B5 B1 B7 61.8(4)
Sn1 B5 B1 B7 117.2(3)
B10 B5 B1 B6 37.5(3)
B4 B5 B1 B6 98.5(3)
Sn1 B5 B1 B6 153.9(3)
B6 B5 B1 B2 -98.9(3)
B10 B5 B1 B2 -61.4(4)
B4 B5 B1 B2 -0.4(4)
Sn1 B5 B1 B2 55.0(2)
B6 B5 B1 Sn1 -153.9(3)
B10 B5 B1 Sn1 -116.4(3)
B4 B5 B1 Sn1 -55.4(2)
B3 Sn1 B1 N1 -152.1(3)
B2 Sn1 B1 N1 -114.1(4)
B4 Sn1 B1 N1 161.7(3)
B5 Sn1 B1 N1 123.1(4)
B3 Sn1 B1 B7 -12.7(3)
B2 Sn1 B1 B7 25.3(3)
B4 Sn1 B1 B7 -59.0(3)
B5 Sn1 B1 B7 -97.5(4)
B3 Sn1 B1 B6 58.8(3)
B2 Sn1 B1 B6 96.7(4)
B4 Sn1 B1 B6 12.5(3)
B5 Sn1 B1 B6 -26.1(3)
B3 Sn1 B1 B5 84.8(2)
B2 Sn1 B1 B5 122.8(3)
B4 Sn1 B1 B5 38.6(2)
B3 Sn1 B1 B2 -38.0(2)
B4 Sn1 B1 B2 -84.2(2)
B5 Sn1 B1 B2 -122.8(3)
C3 N1 C2 C1 -179.1(4)
B1 N1 C2 C1 -2.0(7)
B1 B7 B2 B8 138.2(3)
B6 B7 B2 B8 100.0(4)
B11 B7 B2 B8 36.2(3)
B1 B7 B2 B3 100.8(3)
B6 B7 B2 B3 62.6(4)
B8 B7 B2 B3 -37.4(3)
B11 B7 B2 B3 -1.2(4)
B6 B7 B2 B1 -38.2(3)
B8 B7 B2 B1 -138.2(3)
B11 B7 B2 B1 -102.0(4)
B1 B7 B2 Sn1 27.4(3)
B6 B7 B2 Sn1 -10.8(4)
B8 B7 B2 Sn1 -110.8(3)
B11 B7 B2 Sn1 -74.6(4)
B9 B3 B2 B8 -37.2(3)
B4 B3 B2 B8 -99.3(4)
Sn1 B3 B2 B8 -154.9(3)
B8 B3 B2 B7 37.8(3)
B9 B3 B2 B7 0.6(4)
B4 B3 B2 B7 -61.5(4)
Sn1 B3 B2 B7 -117.1(3)
B8 B3 B2 B1 99.5(3)
B9 B3 B2 B1 62.3(4)
B4 B3 B2 B1 0.1(4)
Sn1 B3 B2 B1 -55.5(2)
B8 B3 B2 Sn1 154.9(3)
B9 B3 B2 Sn1 117.7(3)
B4 B3 B2 Sn1 55.6(2)
N1 B1 B2 B8 -143.8(3)
B7 B1 B2 B8 -37.1(3)
B6 B1 B2 B8 0.3(4)
B5 B1 B2 B8 62.3(4)
Sn1 B1 B2 B8 117.6(3)
N1 B1 B2 B7 -106.6(4)
B6 B1 B2 B7 37.4(3)
B5 B1 B2 B7 99.4(3)
Sn1 B1 B2 B7 154.7(3)
N1 B1 B2 B3 154.1(3)
B7 B1 B2 B3 -99.3(3)
B6 B1 B2 B3 -61.8(4)
B5 B1 B2 B3 0.1(4)
Sn1 B1 B2 B3 55.5(2)
N1 B1 B2 Sn1 98.6(3)
B7 B1 B2 Sn1 -154.7(3)
B6 B1 B2 Sn1 -117.3(3)
B5 B1 B2 Sn1 -55.3(2)
B3 Sn1 B2 B8 25.2(3)
B1 Sn1 B2 B8 -96.7(4)
B4 Sn1 B2 B8 -12.6(3)
B5 Sn1 B2 B8 -59.2(3)
B3 Sn1 B2 B7 96.7(4)
B1 Sn1 B2 B7 -25.1(3)
B4 Sn1 B2 B7 59.0(3)
B5 Sn1 B2 B7 12.3(3)
B1 Sn1 B2 B3 -121.9(3)
B4 Sn1 B2 B3 -37.8(2)
B5 Sn1 B2 B3 -84.4(2)
B3 Sn1 B2 B1 121.9(3)
B4 Sn1 B2 B1 84.1(2)
B5 Sn1 B2 B1 37.5(2)
B7 B2 B8 B3 -137.4(3)
B1 B2 B8 B3 -100.9(3)
Sn1 B2 B8 B3 -27.3(3)
B3 B2 B8 B7 137.4(3)
B1 B2 B8 B7 36.5(3)
Sn1 B2 B8 B7 110.1(3)
B7 B2 B8 B11 -36.0(3)
B3 B2 B8 B11 101.3(4)
B1 B2 B8 B11 0.5(4)
Sn1 B2 B8 B11 74.0(4)
B7 B2 B8 B9 -99.7(4)
B3 B2 B8 B9 37.7(3)
B1 B2 B8 B9 -63.1(4)
Sn1 B2 B8 B9 10.4(5)
B9 B3 B8 B2 138.3(3)
B4 B3 B8 B2 101.7(3)
Sn1 B3 B8 B2 27.4(3)
B9 B3 B8 B7 99.9(4)
B2 B3 B8 B7 -38.5(3)
B4 B3 B8 B7 63.2(4)
Sn1 B3 B8 B7 -11.1(5)
B9 B3 B8 B11 36.2(3)
B2 B3 B8 B11 -102.2(4)
B4 B3 B8 B11 -0.4(4)
Sn1 B3 B8 B11 -74.7(4)
B2 B3 B8 B9 -138.3(3)
B4 B3 B8 B9 -36.6(3)
Sn1 B3 B8 B9 -110.9(3)
B1 B7 B8 B2 -39.0(3)
B6 B7 B8 B2 -102.9(3)
B11 B7 B8 B2 -140.0(3)
B1 B7 B8 B3 0.3(5)
B6 B7 B8 B3 -63.5(4)
B11 B7 B8 B3 -100.6(4)
B2 B7 B8 B3 39.3(3)
B1 B7 B8 B11 101.0(4)
B6 B7 B8 B11 37.1(3)
B2 B7 B8 B11 140.0(3)
B1 B7 B8 B9 64.0(4)
B6 B7 B8 B9 0.1(4)
B11 B7 B8 B9 -37.0(3)
B2 B7 B8 B9 103.0(3)
B6 B11 B8 B2 -1.0(5)
B9 B11 B8 B2 -102.3(3)
B10 B11 B8 B2 -64.7(4)
B7 B11 B8 B2 36.1(3)
B6 B11 B8 B3 64.9(4)
B9 B11 B8 B3 -36.3(3)
B10 B11 B8 B3 1.3(4)
B7 B11 B8 B3 102.0(3)
B6 B11 B8 B7 -37.2(3)
B9 B11 B8 B7 -138.4(3)
B10 B11 B8 B7 -100.8(4)
B6 B11 B8 B9 101.2(4)
B10 B11 B8 B9 37.6(3)
B7 B11 B8 B9 138.4(3)
B11 B9 B8 B2 100.9(4)
B4 B9 B8 B2 0.1(5)
B3 B9 B8 B2 -38.6(3)
B10 B9 B8 B2 63.6(4)
B11 B9 B8 B3 139.5(3)
B4 B9 B8 B3 38.7(3)
B10 B9 B8 B3 102.2(3)
B11 B9 B8 B7 37.1(3)
B4 B9 B8 B7 -63.7(4)
B3 B9 B8 B7 -102.4(3)
B10 B9 B8 B7 -0.3(4)
B4 B9 B8 B11 -100.8(4)
B3 B9 B8 B11 -139.5(3)
B10 B9 B8 B11 -37.4(3)
N2 B4 B10 B6 158.2(4)
B9 B4 B10 B6 -99.5(4)
B3 B4 B10 B6 -62.3(4)
B5 B4 B10 B6 38.5(3)
Sn1 B4 B10 B6 11.0(5)
N2 B4 B10 B11 -138.1(4)
B9 B4 B10 B11 -35.8(3)
B3 B4 B10 B11 1.3(4)
B5 B4 B10 B11 102.1(4)
Sn1 B4 B10 B11 74.7(4)
N2 B4 B10 B9 -102.3(4)
B3 B4 B10 B9 37.2(3)
B5 B4 B10 B9 138.0(3)
Sn1 B4 B10 B9 110.5(3)
N2 B4 B10 B5 119.7(4)
B9 B4 B10 B5 -138.0(3)
B3 B4 B10 B5 -100.8(3)
Sn1 B4 B10 B5 -27.5(3)
B11 B6 B10 B4 100.7(4)
B5 B6 B10 B4 -40.0(3)
B1 B6 B10 B4 -0.5(5)
B7 B6 B10 B4 63.4(4)
B5 B6 B10 B11 -140.7(4)
B1 B6 B10 B11 -101.3(4)
B7 B6 B10 B11 -37.4(3)
B11 B6 B10 B9 37.2(3)
B5 B6 B10 B9 -103.6(3)
B1 B6 B10 B9 -64.1(4)
B7 B6 B10 B9 -0.2(4)
B11 B6 B10 B5 140.7(4)
B1 B6 B10 B5 39.5(3)
B7 B6 B10 B5 103.3(3)
B6 B11 B10 B4 -102.3(4)
B9 B11 B10 B4 35.9(3)
B7 B11 B10 B4 -65.0(4)
B8 B11 B10 B4 -1.6(5)
B9 B11 B10 B6 138.2(3)
B7 B11 B10 B6 37.2(3)
B8 B11 B10 B6 100.6(4)
B6 B11 B10 B9 -138.2(3)
B7 B11 B10 B9 -101.0(4)
B8 B11 B10 B9 -37.6(3)
B6 B11 B10 B5 -35.3(3)
B9 B11 B10 B5 102.9(4)
B7 B11 B10 B5 2.0(5)
B8 B11 B10 B5 65.4(4)
B11 B9 B10 B4 -140.0(4)
B3 B9 B10 B4 -39.1(3)
B8 B9 B10 B4 -102.6(3)
B11 B9 B10 B6 -37.2(3)
B4 B9 B10 B6 102.9(4)
B3 B9 B10 B6 63.8(4)
B8 B9 B10 B6 0.3(4)
B4 B9 B10 B11 140.0(4)
B3 B9 B10 B11 100.9(4)
B8 B9 B10 B11 37.5(3)
B11 B9 B10 B5 -100.6(4)
B4 B9 B10 B5 39.5(3)
B3 B9 B10 B5 0.4(5)
B8 B9 B10 B5 -63.1(4)
B6 B5 B10 B4 137.2(3)
B1 B5 B10 B4 100.2(3)
Sn1 B5 B10 B4 27.1(3)
B1 B5 B10 B6 -37.0(3)
B4 B5 B10 B6 -137.2(3)
Sn1 B5 B10 B6 -110.1(3)
B6 B5 B10 B11 35.3(3)
B1 B5 B10 B11 -1.7(4)
B4 B5 B10 B11 -101.9(4)
Sn1 B5 B10 B11 -74.8(4)
B6 B5 B10 B9 99.1(4)
B1 B5 B10 B9 62.1(4)
B4 B5 B10 B9 -38.1(3)
Sn1 B5 B10 B9 -11.0(5)
